data_7709042
loop_
_publ_author_name
'Hou, Xiaomin'
'Tang, Sifu'

_publ_section_title
;
 Lanthanide-uranyl Phosphonates Constructed from Diethyl
 ((phenylsulfonyl)methyl)phosphonate
;
_journal_name_full 'Dalton Transactions'
_journal_paper_doi 10.1039/D1DT03596G
_journal_year 2022
_chemical_formula_sum 'C14 H22 O18 P2 S2 U2'
_chemical_formula_weight 1080.43
_space_group_crystal_system monoclinic
_space_group_IT_number 14
_space_group_name_Hall '-P 2ybc'
_space_group_name_H-M_alt 'P 1 21/c 1'
_atom_sites_solution_hydrogens mixed
_audit_creation_method SHELXL-2013
_audit_update_record
;
2021-12-04 deposited with the CCDC.	2021-12-07 downloaded from the CCDC.
;
_cell_angle_alpha 90
_cell_angle_beta 92.939(2)
_cell_angle_gamma 90
_cell_formula_units_Z 2
_cell_length_a 12.1219(7)
_cell_length_b 9.0241(6)
_cell_length_c 12.5490(8)
_cell_measurement_reflns_used 16724
_cell_measurement_temperature 293(2)
_cell_measurement_theta_max 24.999
_cell_measurement_theta_min 3.208
_cell_volume 1370.92(15)
_computing_cell_refinement 'Bruker XSCANS'
_computing_data_collection 'Bruker XSCANS'
_computing_data_reduction 'Bruker SHELXTL'
_computing_molecular_graphics 'Bruker SHELXTL'
_computing_publication_material 'Bruker SHELXTL'
_computing_structure_refinement 'SHELXL-2013 (Sheldrick, 2013)'
_computing_structure_solution 'Bruker SHELXTL'
_diffrn_ambient_temperature 293(2)
_diffrn_measured_fraction_theta_full 0.971
_diffrn_measured_fraction_theta_max 0.996
_diffrn_measurement_device_type 'Bruker P4'
_diffrn_measurement_method '\w scans'
_diffrn_radiation_type MoK\a
_diffrn_radiation_wavelength 0.71073
_diffrn_reflns_av_R_equivalents 0.0381
_diffrn_reflns_av_unetI/netI 0.0234
_diffrn_reflns_Laue_measured_fraction_full 0.971
_diffrn_reflns_Laue_measured_fraction_max 0.996
_diffrn_reflns_limit_h_max 14
_diffrn_reflns_limit_h_min -14
_diffrn_reflns_limit_k_max 10
_diffrn_reflns_limit_k_min -10
_diffrn_reflns_limit_l_max 14
_diffrn_reflns_limit_l_min -14
_diffrn_reflns_number 17147
_diffrn_reflns_point_group_measured_fraction_full 0.971
_diffrn_reflns_point_group_measured_fraction_max 0.996
_diffrn_reflns_theta_full 25.242
_diffrn_reflns_theta_max 24.999
_diffrn_reflns_theta_min 3.208
_exptl_absorpt_coefficient_mu 12.144
_exptl_absorpt_correction_T_max 0.145
_exptl_absorpt_correction_T_min 0.067
_exptl_absorpt_correction_type multi-scan
_exptl_crystal_colour yellow
_exptl_crystal_density_diffrn 2.617
_exptl_crystal_description block
_exptl_crystal_F_000 992
_exptl_crystal_size_max 0.351
_exptl_crystal_size_mid 0.201
_exptl_crystal_size_min 0.159
_refine_diff_density_max 1.047
_refine_diff_density_min -1.171
_refine_diff_density_rms 0.140
_refine_ls_extinction_method none
_refine_ls_goodness_of_fit_ref 1.059
_refine_ls_hydrogen_treatment constr
_refine_ls_matrix_type full
_refine_ls_number_parameters 172
_refine_ls_number_reflns 2405
_refine_ls_number_restraints 0
_refine_ls_restrained_S_all 1.059
_refine_ls_R_factor_all 0.0282
_refine_ls_R_factor_gt 0.0218
_refine_ls_shift/su_max 0.000
_refine_ls_shift/su_mean 0.000
_refine_ls_structure_factor_coef Fsqd
_refine_ls_weighting_details
;
 w=1/[\s^2^(Fo^2^)+(0.0187P)^2^+6.8060P]
 where P=(Fo^2^+2Fc^2^)/3
;
_refine_ls_weighting_scheme calc
_refine_ls_wR_factor_gt 0.0508
_refine_ls_wR_factor_ref 0.0541
_reflns_Friedel_coverage 0.000
_reflns_number_gt 2059
_reflns_number_total 2405
_reflns_threshold_expression 'I > 2\s(I)'
_cod_data_source_file d1dt03596g2.cif
_cod_data_source_block 1
_cod_original_sg_symbol_H-M 'P 21/c'
_cod_database_code 7709042
_shelx_space_group_comment
;
The symmetry employed for this shelxl refinement is uniquely defined
by the following loop, which should always be used as a source of
symmetry information in preference to the above space-group names.
They are only intended as comments.
;
_shelxl_version_number 2013-2

loop_
_space_group_symop_operation_xyz
'x, y, z'
'-x, y+1/2, -z+1/2'
'-x, -y, -z'
'x, -y-1/2, z-1/2'

loop_
_atom_site_label
_atom_site_type_symbol
_atom_site_fract_x
_atom_site_fract_y
_atom_site_fract_z
_atom_site_U_iso_or_equiv
_atom_site_adp_type
_atom_site_occupancy
_atom_site_site_symmetry_order
_atom_site_calc_flag
_atom_site_refinement_flags_posn
_atom_site_refinement_flags_adp
_atom_site_refinement_flags_occupancy
_atom_site_disorder_assembly
_atom_site_disorder_group
U1 U 0.96170(2) 0.25449(2) 0.12341(2) 0.01457(8) Uani 1 1 d . . . . .
P1 P 0.86922(11) 0.42086(14) -0.12620(10) 0.0159(3) Uani 1 1 d . . . . .
S1 S 0.64900(11) 0.27200(16) -0.18099(11) 0.0248(3) Uani 1 1 d . . . . .
O1 O 0.9009(3) 0.5752(4) -0.0901(3) 0.0203(8) Uani 1 1 d . . . . .
O1W O 1.0616(3) 0.3115(4) 0.2951(3) 0.0276(9) Uani 1 1 d . . . . .
H1W H 1.0171 0.2979 0.3443 0.041 Uiso 1 1 d R U . . .
H2W H 1.0909 0.3968 0.3012 0.041 Uiso 1 1 d R U . . .
O2 O 0.8890(3) 0.3950(4) -0.2432(2) 0.0192(8) Uani 1 1 d . . . . .
O2W O 0.8039(3) 0.0955(5) 0.0590(3) 0.0366(10) Uani 1 1 d . . . . .
H3W H 0.7958 0.0109 0.0872 0.055 Uiso 1 1 d R U . . .
H4W H 0.7546 0.1210 0.0120 0.055 Uiso 1 1 d R U . . .
O3 O 0.9223(3) 0.2990(4) -0.0586(3) 0.0222(8) Uani 1 1 d . . . . .
O4 O 0.6441(3) 0.3087(6) -0.2931(3) 0.0391(11) Uani 1 1 d . . . . .
O5 O 0.6967(3) 0.1330(4) -0.1469(3) 0.0346(10) Uani 1 1 d . . . . .
O6 O 1.0537(3) 0.1116(4) 0.0932(3) 0.0273(9) Uani 1 1 d . . . . .
O7 O 0.8691(3) 0.3976(4) 0.1507(3) 0.0259(9) Uani 1 1 d . . . . .
C1 C 0.4329(5) 0.3551(8) -0.1974(6) 0.0447(17) Uani 1 1 d . . . . .
H1A H 0.4511 0.4058 -0.2585 0.054 Uiso 1 1 calc R U . . .
C2 C 0.3258(6) 0.3558(9) -0.1666(7) 0.057(2) Uani 1 1 d . . . . .
H2A H 0.2709 0.4041 -0.2078 0.068 Uiso 1 1 calc R U . . .
C3 C 0.3005(5) 0.2838(9) -0.0737(6) 0.0492(19) Uani 1 1 d . . . . .
H3A H 0.2282 0.2845 -0.0522 0.059 Uiso 1 1 calc R U . . .
C4 C 0.3799(6) 0.2122(10) -0.0136(6) 0.054(2) Uani 1 1 d . . . . .
H4A H 0.3619 0.1661 0.0495 0.065 Uiso 1 1 calc R U . . .
C5 C 0.4875(5) 0.2072(9) -0.0452(6) 0.0468(18) Uani 1 1 d . . . . .
H5A H 0.5417 0.1562 -0.0049 0.056 Uiso 1 1 calc R U . . .
C6 C 0.5130(5) 0.2799(7) -0.1383(5) 0.0300(13) Uani 1 1 d . . . . .
C7 C 0.7202(4) 0.4165(6) -0.1105(4) 0.0255(12) Uani 1 1 d . . . . .
H7A H 0.7072 0.4066 -0.0352 0.031 Uiso 1 1 calc R U . . .
H7B H 0.6892 0.5106 -0.1344 0.031 Uiso 1 1 calc R U . . .

loop_
_atom_site_aniso_label
_atom_site_aniso_U_11
_atom_site_aniso_U_22
_atom_site_aniso_U_33
_atom_site_aniso_U_23
_atom_site_aniso_U_13
_atom_site_aniso_U_12
U1 0.01720(12) 0.01680(12) 0.00987(11) -0.00036(7) 0.00238(7) -0.00046(8)
P1 0.0186(6) 0.0192(6) 0.0102(6) -0.0019(5) 0.0038(5) -0.0032(5)
S1 0.0181(6) 0.0348(8) 0.0215(7) -0.0043(6) -0.0006(5) -0.0034(6)
O1 0.0248(19) 0.0217(18) 0.0146(17) -0.0032(15) 0.0049(15) -0.0043(16)
O1W 0.034(2) 0.028(2) 0.0201(19) -0.0005(17) -0.0005(17) -0.0106(18)
O2 0.0268(19) 0.0213(18) 0.0096(17) -0.0024(14) 0.0020(15) 0.0017(16)
O2W 0.041(2) 0.043(3) 0.025(2) 0.0057(19) -0.0066(18) -0.023(2)
O3 0.026(2) 0.0253(19) 0.0148(18) 0.0007(16) 0.0006(16) -0.0015(16)
O4 0.029(2) 0.066(3) 0.021(2) 0.002(2) -0.0027(18) -0.010(2)
O5 0.030(2) 0.031(2) 0.042(2) -0.008(2) -0.0059(19) 0.0022(18)
O6 0.031(2) 0.023(2) 0.028(2) -0.0010(17) 0.0024(17) 0.0051(17)
O7 0.028(2) 0.024(2) 0.026(2) 0.0007(16) 0.0048(17) 0.0072(17)
C1 0.036(4) 0.052(4) 0.046(4) 0.012(3) 0.004(3) 0.010(3)
C2 0.030(4) 0.074(6) 0.066(5) 0.001(4) -0.003(4) 0.015(4)
C3 0.021(3) 0.074(5) 0.054(5) -0.021(4) 0.011(3) -0.002(3)
C4 0.042(4) 0.080(6) 0.043(4) 0.007(4) 0.010(4) -0.018(4)
C5 0.026(3) 0.073(5) 0.041(4) 0.018(4) 0.000(3) -0.003(3)
C6 0.019(3) 0.037(3) 0.035(3) -0.003(3) 0.002(3) -0.006(2)
C7 0.022(3) 0.029(3) 0.026(3) -0.006(2) 0.005(2) -0.005(2)

loop_
_atom_type_symbol
_atom_type_description
_atom_type_scat_dispersion_real
_atom_type_scat_dispersion_imag
_atom_type_scat_source
C C 0.0033 0.0016 'International Tables Vol C Tables 4.2.6.8 and 6.1.1.4'
H H 0.0000 0.0000 'International Tables Vol C Tables 4.2.6.8 and 6.1.1.4'
O O 0.0106 0.0060 'International Tables Vol C Tables 4.2.6.8 and 6.1.1.4'
P P 0.1023 0.0942 'International Tables Vol C Tables 4.2.6.8 and 6.1.1.4'
S S 0.1246 0.1234 'International Tables Vol C Tables 4.2.6.8 and 6.1.1.4'
U U -9.6767 9.6646 'International Tables Vol C Tables 4.2.6.8 and 6.1.1.4'

loop_
_geom_angle_atom_site_label_1
_geom_angle_atom_site_label_2
_geom_angle_atom_site_label_3
_geom_angle
_geom_angle_site_symmetry_1
_geom_angle_site_symmetry_3
_geom_angle_publ_flag
O7 U1 O6 178.79(16) . . ?
O7 U1 O1 91.13(15) . 3_765 ?
O6 U1 O1 88.74(16) . 3_765 ?
O7 U1 O3 87.93(15) . . ?
O6 U1 O3 90.86(15) . . ?
O1 U1 O3 79.80(12) 3_765 . ?
O7 U1 O2 90.93(15) . 4_566 ?
O6 U1 O2 89.88(15) . 4_566 ?
O1 U1 O2 143.66(12) 3_765 4_566 ?
O3 U1 O2 136.54(12) . 4_566 ?
O7 U1 O1W 88.07(15) . . ?
O6 U1 O1W 93.04(16) . . ?
O1 U1 O1W 72.24(12) 3_765 . ?
O3 U1 O1W 151.65(13) . . ?
O2 U1 O1W 71.58(12) 4_566 . ?
O7 U1 O2W 89.95(16) . . ?
O6 U1 O2W 89.56(16) . . ?
O1 U1 O2W 150.33(12) 3_765 . ?
O3 U1 O2W 70.61(12) . . ?
O2 U1 O2W 65.94(12) 4_566 . ?
O1W U1 O2W 137.43(12) . . ?
O1 P1 O3 114.1(2) . . ?
O1 P1 O2 112.5(2) . . ?
O3 P1 O2 110.3(2) . . ?
O1 P1 C7 103.0(2) . . ?
O3 P1 C7 108.6(2) . . ?
O2 P1 C7 107.9(2) . . ?
O5 S1 O4 119.1(3) . . ?
O5 S1 C6 108.3(3) . . ?
O4 S1 C6 107.2(3) . . ?
O5 S1 C7 108.4(3) . . ?
O4 S1 C7 108.2(3) . . ?
C6 S1 C7 104.9(3) . . ?
P1 O1 U1 137.1(2) . 3_765 ?
P1 O2 U1 149.2(2) . 4_565 ?
P1 O3 U1 137.0(2) . . ?
C6 C1 C2 120.3(7) . . ?
C1 C2 C3 119.2(7) . . ?
C4 C3 C2 120.8(6) . . ?
C3 C4 C5 120.5(7) . . ?
C4 C5 C6 118.7(7) . . ?
C1 C6 C5 120.4(6) . . ?
C1 C6 S1 120.3(5) . . ?
C5 C6 S1 119.3(5) . . ?
S1 C7 P1 114.8(3) . . ?

loop_
_geom_bond_atom_site_label_1
_geom_bond_atom_site_label_2
_geom_bond_distance
_geom_bond_site_symmetry_2
_geom_bond_publ_flag
U1 O7 1.756(4) . ?
U1 O6 1.759(4) . ?
U1 O1 2.320(3) 3_765 ?
U1 O3 2.344(3) . ?
U1 O2 2.356(3) 4_566 ?
U1 O1W 2.471(4) . ?
U1 O2W 2.493(4) . ?
P1 O1 1.508(4) . ?
P1 O3 1.512(4) . ?
P1 O2 1.518(3) . ?
P1 C7 1.827(5) . ?
S1 O5 1.437(4) . ?
S1 O4 1.444(4) . ?
S1 C6 1.760(6) . ?
S1 C7 1.775(5) . ?
O1 U1 2.320(3) 3_765 ?
O2 U1 2.356(3) 4_565 ?
C1 C6 1.371(9) . ?
C1 C2 1.373(9) . ?
C2 C3 1.382(11) . ?
C3 C4 1.356(11) . ?
C4 C5 1.384(10) . ?
C5 C6 1.388(9) . ?
